data_7700242
loop_
_publ_author_name
'Miao, Hao'
'Li, Hong-Qing'
'Shen, Fu-Xing'
'Wei, Hai-Yan'
'Wang, Bao-Lin'
'Wang, Xin-Yi'

_publ_section_title
;
 A family of lanthanide complexes with a bis-tridentate nitronyl nitroxide
 radical: syntheses, structures and magnetic properties.
;
_journal_issue 27
_journal_name_full 'Dalton transactions (Cambridge, England : 2003)'
_journal_page_first 10337
_journal_page_last 10345
_journal_paper_doi 10.1039/c9dt01397k
_journal_volume 48
_journal_year 2019
_chemical_formula_sum 'C51 H29 F36 N6 O15 Tb2'
_chemical_formula_weight 1967.64
_space_group_crystal_system monoclinic
_space_group_IT_number 14
_space_group_name_Hall '-P 2yn'
_space_group_name_H-M_alt 'P 1 21/n 1'
_symmetry_space_group_name_Hall '-P 2yn'
_symmetry_space_group_name_H-M 'P 1 21/n 1'
_atom_sites_solution_hydrogens mixed
_audit_creation_method SHELXL-2018/3
_audit_update_record
;
2019-06-01 deposited with the CCDC.    2019-06-10 downloaded from the CCDC.
;
_cell_angle_alpha 90
_cell_angle_beta 91.797(2)
_cell_angle_gamma 90
_cell_formula_units_Z 4
_cell_length_a 10.8207(10)
_cell_length_b 15.8746(14)
_cell_length_c 39.795(4)
_cell_measurement_reflns_used 9446
_cell_measurement_temperature 296(2)
_cell_measurement_theta_max 27.502
_cell_measurement_theta_min 2.278
_cell_volume 6832.4(11)
_computing_cell_refinement 'Bruker SAINT'
_computing_data_collection 'Bruker APEX2'
_computing_data_reduction 'Bruker SAINT'
_computing_molecular_graphics Diamond
_computing_publication_material 'Bruker SHELXTL'
_computing_structure_refinement 'SHELXL-2018/3 (Sheldrick, 2018)'
_computing_structure_solution 'SHELXT 2014/4 (Sheldrick, 2014)'
_diffrn_ambient_temperature 296(2)
_diffrn_measured_fraction_theta_full 0.997
_diffrn_measured_fraction_theta_max 0.996
_diffrn_measurement_device_type 'Bruker APEX-II CCD'
_diffrn_measurement_method '\f and \w scans'
_diffrn_radiation_type MoK\a
_diffrn_radiation_wavelength 0.71073
_diffrn_reflns_av_R_equivalents 0.0487
_diffrn_reflns_av_unetI/netI 0.0428
_diffrn_reflns_Laue_measured_fraction_full 0.997
_diffrn_reflns_Laue_measured_fraction_max 0.996
_diffrn_reflns_limit_h_max 14
_diffrn_reflns_limit_h_min -13
_diffrn_reflns_limit_k_max 17
_diffrn_reflns_limit_k_min -20
_diffrn_reflns_limit_l_max 51
_diffrn_reflns_limit_l_min -51
_diffrn_reflns_number 56846
_diffrn_reflns_point_group_measured_fraction_full 0.997
_diffrn_reflns_point_group_measured_fraction_max 0.996
_diffrn_reflns_theta_full 25.242
_diffrn_reflns_theta_max 27.531
_diffrn_reflns_theta_min 2.279
_diffrn_source '\f and \w scans'
_exptl_absorpt_coefficient_mu 2.217
_exptl_absorpt_correction_T_max 0.766
_exptl_absorpt_correction_T_min 0.724
_exptl_absorpt_correction_type multi-scan
_exptl_absorpt_process_details 'Higashi, T. (1995)'
_exptl_crystal_colour violet
_exptl_crystal_density_diffrn 1.913
_exptl_crystal_description block
_exptl_crystal_F_000 3804
_exptl_crystal_size_max 0.150
_exptl_crystal_size_mid 0.130
_exptl_crystal_size_min 0.120
_refine_diff_density_max 1.183
_refine_diff_density_min -2.237
_refine_diff_density_rms 0.123
_refine_ls_extinction_method none
_refine_ls_goodness_of_fit_ref 1.226
_refine_ls_hydrogen_treatment constr
_refine_ls_matrix_type full
_refine_ls_number_parameters 1258
_refine_ls_number_reflns 15654
_refine_ls_number_restraints 1762
_refine_ls_restrained_S_all 1.186
_refine_ls_R_factor_all 0.0454
_refine_ls_R_factor_gt 0.0412
_refine_ls_shift/su_max 0.012
_refine_ls_shift/su_mean 0.001
_refine_ls_structure_factor_coef Fsqd
_refine_ls_weighting_details 'w=1/[\s^2^(Fo^2^)+24.3443P] where P=(Fo^2^+2Fc^2^)/3'
_refine_ls_weighting_scheme calc
_refine_ls_wR_factor_gt 0.0939
_refine_ls_wR_factor_ref 0.0957
_reflns_Friedel_coverage 0.000
_reflns_number_gt 14438
_reflns_number_total 15654
_reflns_threshold_expression 'I > 2\s(I)'
_cod_data_source_file c9dt01397k2.cif
_cod_data_source_block 8Tb
_cod_depositor_comments
;
The following automatic conversions were performed:

'_exptl_absorpt_correction_type' value 'multi-Scan' changed to
'multi-scan' according to
/home/data/users/saulius/crontab/automatic-downloads/rss-feeds/RSC/lib/dictionaries/cif_core.dic
dictionary named 'cif_core.dic' version 2.4.2 from 2011-04-26.

Automatic conversion script
Id: cif_fix_values 4973 2017-02-22 13:04:09Z antanas 

 Adding full bibliography for 7700232--7700242.cif.
;
_cod_database_code 7700242
_shelx_shelxl_version_number 2018/3
_shelx_space_group_comment
;
The symmetry employed for this shelxl refinement is uniquely defined
by the following loop, which should always be used as a source of
symmetry information in preference to the above space-group names.
They are only intended as comments.
;
_shelx_estimated_absorpt_t_min 0.732
_shelx_estimated_absorpt_t_max 0.777

loop_
_space_group_symop_operation_xyz
'x, y, z'
'-x+1/2, y+1/2, -z+1/2'
'-x, -y, -z'
'x-1/2, -y-1/2, z-1/2'

loop_
_atom_site_label
_atom_site_type_symbol
_atom_site_fract_x
_atom_site_fract_y
_atom_site_fract_z
_atom_site_U_iso_or_equiv
_atom_site_adp_type
_atom_site_occupancy
_atom_site_site_symmetry_order
_atom_site_calc_flag
_atom_site_refinement_flags_posn
_atom_site_refinement_flags_adp
_atom_site_refinement_flags_occupancy
_atom_site_disorder_assembly
_atom_site_disorder_group
Tb01 Tb 0.57525(2) 0.44904(2) 0.38779(2) 0.01786(5) Uani 1 1 d . . . . .
Tb02 Tb 0.47090(2) 0.89528(2) 0.35407(2) 0.02003(5) Uani 1 1 d . . . . .
F31 F 0.8664(3) 0.69370(19) 0.46155(7) 0.0431(7) Uani 1 1 d . . . . .
F32 F 0.6797(3) 0.72285(17) 0.44511(8) 0.0429(7) Uani 1 1 d . . . . .
F33 F 0.8201(3) 0.70290(19) 0.40868(7) 0.0432(7) Uani 1 1 d . . . . .
O1 O 0.4306(3) 0.82102(17) 0.40575(7) 0.0251(6) Uani 1 1 d . . . . .
O2 O 0.3949(3) 0.53040(17) 0.40065(8) 0.0231(6) Uani 1 1 d . . . . .
O3 O 0.4151(3) 0.37130(19) 0.36125(7) 0.0256(6) Uani 1 1 d . . . . .
O4 O 0.4651(3) 0.37822(18) 0.42965(7) 0.0245(6) Uani 1 1 d . . . . .
O5 O 0.6689(3) 0.31965(18) 0.37353(8) 0.0254(6) Uani 1 1 d . . . . .
O6 O 0.7745(3) 0.48337(18) 0.36970(8) 0.0254(6) Uani 1 1 d . . . . .
O7 O 0.6459(3) 0.56757(18) 0.42041(7) 0.0237(6) Uani 1 1 d . . . . .
O8 O 0.7216(3) 0.40295(19) 0.43149(8) 0.0278(6) Uani 1 1 d . . . . .
O9 O 0.3396(3) 0.77775(17) 0.34055(7) 0.0232(6) Uani 1 1 d . . . . .
O10 O 0.5252(3) 0.84489(19) 0.29931(7) 0.0255(6) Uani 1 1 d . . . . .
O11 O 0.3066(3) 0.9335(2) 0.31457(8) 0.0309(7) Uani 1 1 d . . . . .
O12 O 0.5279(3) 1.01835(18) 0.32638(8) 0.0283(7) Uani 1 1 d . . . . .
O13 O 0.5644(3) 0.9701(2) 0.39922(8) 0.0361(8) Uani 1 1 d . . . . .
O14 O 0.3146(3) 0.9684(2) 0.38148(9) 0.0357(8) Uani 1 1 d . . . . .
N1 N 0.4017(3) 0.7445(2) 0.41187(8) 0.0208(7) Uani 1 1 d . . . . .
N2 N 0.3836(3) 0.6080(2) 0.40922(9) 0.0207(7) Uani 1 1 d . . . . .
N3 N 0.5526(3) 0.5986(2) 0.35461(8) 0.0193(6) Uani 1 1 d . . . . .
N4 N 0.5890(3) 0.7451(2) 0.36255(9) 0.0215(7) Uani 1 1 d . . . . .
N5 N 0.5883(3) 0.4528(2) 0.32227(8) 0.0205(7) Uani 1 1 d . . . . .
N6 N 0.7081(3) 0.8900(2) 0.34911(9) 0.0247(7) Uani 1 1 d . . . . .
C1 C 0.5332(4) 0.6730(2) 0.36960(9) 0.0180(7) Uani 1 1 d . . . . .
C2 C 0.6311(4) 0.5993(2) 0.32890(10) 0.0201(7) Uani 1 1 d . . . . .
C3 C 0.7059(4) 0.6691(2) 0.32295(10) 0.0223(8) Uani 1 1 d . . . . .
H3 H 0.767564 0.667436 0.307209 0.027 Uiso 1 1 calc R U . . .
C4 C 0.6840(4) 0.7410(2) 0.34158(10) 0.0212(8) Uani 1 1 d . . . . .
C5 C 0.7634(4) 0.8170(2) 0.34072(11) 0.0242(8) Uani 1 1 d . . . . .
C6 C 0.8875(4) 0.8109(3) 0.33456(14) 0.0350(11) Uani 1 1 d . . . . .
H6 H 0.921901 0.759726 0.328432 0.042 Uiso 1 1 calc R U . . .
C7 C 0.9607(5) 0.8830(3) 0.33766(15) 0.0421(12) Uani 1 1 d . . . . .
H7 H 1.045029 0.880776 0.333907 0.051 Uiso 1 1 calc R U . . .
C8 C 0.9056(5) 0.9573(3) 0.34637(14) 0.0381(11) Uani 1 1 d . . . . .
H8 H 0.952301 1.006153 0.348876 0.046 Uiso 1 1 calc R U . . .
C9 C 0.7800(4) 0.9587(3) 0.35139(12) 0.0305(10) Uani 1 1 d . . . . .
H9 H 0.743463 1.009844 0.356627 0.037 Uiso 1 1 calc R U . . .
C10 C 0.6316(4) 0.5227(2) 0.30764(10) 0.0210(8) Uani 1 1 d . . . . .
C11 C 0.6683(4) 0.5253(3) 0.27467(10) 0.0261(9) Uani 1 1 d . . . . .
H11 H 0.697249 0.575097 0.265441 0.031 Uiso 1 1 calc R U . . .
C12 C 0.6611(5) 0.4520(3) 0.25564(11) 0.0309(9) Uani 1 1 d . . . . .
H12 H 0.686379 0.451496 0.233518 0.037 Uiso 1 1 calc R U . . .
C13 C 0.6160(4) 0.3803(3) 0.27010(11) 0.0263(9) Uani 1 1 d . . . . .
H13 H 0.609061 0.330545 0.257842 0.032 Uiso 1 1 calc R U . . .
C14 C 0.5808(4) 0.3832(2) 0.30330(11) 0.0237(8) Uani 1 1 d . . . . .
H14 H 0.550466 0.334232 0.312891 0.028 Uiso 1 1 calc R U . . .
C15 C 0.4408(4) 0.6749(2) 0.39595(10) 0.0186(7) Uani 1 1 d . . . . .
C16 C 0.3139(4) 0.6295(3) 0.44021(10) 0.0242(8) Uani 1 1 d . . . . .
C17 C 0.3015(4) 0.7269(3) 0.43635(11) 0.0250(8) Uani 1 1 d . . . . .
C18 C 0.3277(5) 0.7782(3) 0.46818(12) 0.0387(12) Uani 1 1 d . . . . .
H18A H 0.264455 0.767556 0.484028 0.058 Uiso 1 1 calc R U . . .
H18B H 0.406647 0.762333 0.477883 0.058 Uiso 1 1 calc R U . . .
H18C H 0.328495 0.837087 0.462673 0.058 Uiso 1 1 calc R U . . .
C19 C 0.1805(5) 0.7556(3) 0.41908(14) 0.0406(12) Uani 1 1 d . . . . .
H19A H 0.113189 0.745612 0.433721 0.061 Uiso 1 1 calc R U . . .
H19B H 0.185275 0.814608 0.414074 0.061 Uiso 1 1 calc R U . . .
H19C H 0.167062 0.724485 0.398593 0.061 Uiso 1 1 calc R U . . .
C20 C 0.3975(5) 0.6023(3) 0.46987(11) 0.0328(10) Uani 1 1 d . . . . .
H20A H 0.357647 0.614560 0.490524 0.049 Uiso 1 1 calc R U . . .
H20B H 0.413031 0.542884 0.468462 0.049 Uiso 1 1 calc R U . . .
H20C H 0.474393 0.632349 0.469276 0.049 Uiso 1 1 calc R U . . .
C21 C 0.1925(5) 0.5809(3) 0.44003(13) 0.0363(11) Uani 1 1 d . . . . .
H21A H 0.148134 0.594668 0.459813 0.054 Uiso 1 1 calc R U . . .
H21B H 0.143423 0.595795 0.420402 0.054 Uiso 1 1 calc R U . . .
H21C H 0.209304 0.521502 0.439752 0.054 Uiso 1 1 calc R U . . .
C22 C 0.2624(5) 0.2778(4) 0.34113(13) 0.0414(12) Uani 1 1 d . . . . .
C23 C 0.3318(4) 0.3230(3) 0.37016(11) 0.0252(8) Uani 1 1 d . . . . .
C24 C 0.2991(4) 0.3032(3) 0.40288(12) 0.0320(10) Uani 1 1 d . . . . .
H24 H 0.230029 0.269919 0.406467 0.038 Uiso 1 1 calc R U . . .
C25 C 0.3696(4) 0.3334(3) 0.43014(10) 0.0231(8) Uani 1 1 d . . . . .
C26 C 0.3303(5) 0.3088(3) 0.46560(12) 0.0328(10) Uani 1 1 d . . . . .
C27 C 0.9742(5) 0.4940(4) 0.34974(14) 0.0392(11) Uani 1 1 d . . . . .
C28 C 0.8647(4) 0.4406(3) 0.36023(11) 0.0264(8) Uani 1 1 d . . . . .
C29 C 0.8738(4) 0.3535(3) 0.35841(12) 0.0335(10) Uani 1 1 d . . . . .
H29 H 0.947018 0.329734 0.351257 0.040 Uiso 1 1 calc R U . . .
C30 C 0.7768(4) 0.3005(3) 0.36698(11) 0.0270(9) Uani 1 1 d . . . . .
C31 C 0.8087(5) 0.2063(3) 0.36889(15) 0.0425(12) Uani 1 1 d . . . . .
C32 C 0.7783(4) 0.6770(3) 0.43820(11) 0.0296(9) Uani 1 1 d . . . . .
C33 C 0.7466(4) 0.5823(3) 0.43590(10) 0.0251(8) Uani 1 1 d . . . . .
C34 C 0.8321(4) 0.5257(3) 0.44894(11) 0.0291(9) Uani 1 1 d . . . . .
H34 H 0.903792 0.545148 0.459847 0.035 Uiso 1 1 calc R U . . .
C35 C 0.8113(4) 0.4388(3) 0.44579(10) 0.0260(8) Uani 1 1 d . . . . .
C36 C 0.9129(5) 0.3796(3) 0.45959(12) 0.0330(10) Uani 1 1 d . . . . .
C37 C 0.1784(7) 1.0420(4) 0.4149(2) 0.0670(17) Uani 1 1 d . . . . .
C38 C 0.3093(6) 1.0127(3) 0.40714(14) 0.0433(12) Uani 1 1 d . . . . .
C39 C 0.4047(7) 1.0350(4) 0.42937(16) 0.0596(16) Uani 1 1 d . . . . .
H39 H 0.387771 1.066262 0.448449 0.071 Uiso 1 1 calc R U . . .
C40 C 0.5255(6) 1.0111(4) 0.42336(14) 0.0496(13) Uani 1 1 d D . . . .
C41B C 0.6282(10) 1.0275(9) 0.4510(3) 0.080(3) Uani 0.65(2) 1 d D . P A 1
C42 C 0.1831(6) 0.9732(4) 0.26800(16) 0.0549(14) Uani 1 1 d . . . . .
C43 C 0.3038(5) 0.9786(3) 0.28918(12) 0.0345(10) Uani 1 1 d . . . . .
C44 C 0.3936(5) 1.0351(3) 0.27877(13) 0.0387(12) Uani 1 1 d . . . . .
H44 H 0.383413 1.062387 0.258177 0.046 Uiso 1 1 calc R U . . .
C45 C 0.4970(5) 1.0508(3) 0.29878(12) 0.0313(9) Uani 1 1 d . . . . .
C46 C 0.5888(5) 1.1185(3) 0.28733(14) 0.0375(11) Uani 1 1 d . . . . .
C47 C 0.5416(5) 0.7891(4) 0.24510(12) 0.0378(11) Uani 1 1 d . . . . .
C48 C 0.4761(4) 0.7940(3) 0.27893(11) 0.0274(9) Uani 1 1 d . . . . .
C49 C 0.3764(4) 0.7404(3) 0.28380(11) 0.0315(10) Uani 1 1 d . . . . .
H49 H 0.349162 0.705768 0.266225 0.038 Uiso 1 1 calc R U . . .
C50 C 0.3165(4) 0.7370(3) 0.31408(11) 0.0247(8) Uani 1 1 d . . . . .
C51 C 0.2115(4) 0.6728(3) 0.31720(12) 0.0329(9) Uani 1 1 d . . . . .
F1 F 0.5930(12) 1.0888(12) 0.4710(4) 0.142(7) Uani 0.65(2) 1 d D U P A 1
F2 F 0.6438(13) 0.9622(10) 0.4705(3) 0.125(5) Uani 0.65(2) 1 d D U P A 1
F3 F 0.7344(5) 1.0428(4) 0.43781(12) 0.111(2) Uani 1 1 d D U . . .
F4 F 0.1113(19) 0.9806(9) 0.4217(5) 0.104(5) Uani 0.592(15) 1 d D U P B 1
F5 F 0.1264(18) 1.0811(11) 0.3866(4) 0.084(3) Uani 0.592(15) 1 d D U P B 1
F6 F 0.1779(18) 1.1014(8) 0.4378(4) 0.101(5) Uani 0.592(15) 1 d D U P B 1
F7 F 0.7046(3) 1.0924(2) 0.29067(8) 0.0426(7) Uani 1 1 d . . . C 1
F8 F 0.5810(4) 1.18692(19) 0.30630(12) 0.0714(12) Uani 1 1 d . . . D 1
F9 F 0.5736(4) 1.1401(3) 0.25494(10) 0.0774(14) Uani 1 1 d . . . E 1
F10 F 0.146(3) 0.8958(8) 0.2646(6) 0.077(4) Uani 0.592(15) 1 d D U P B 1
F11 F 0.0903(11) 1.0129(8) 0.2860(3) 0.071(3) Uani 0.592(15) 1 d D U P B 1
F12 F 0.1819(12) 1.0119(9) 0.2395(3) 0.084(4) Uani 0.592(15) 1 d D U P B 1
F13 F 0.2525(11) 0.6000(6) 0.3238(4) 0.088(4) Uani 0.592(15) 1 d D U P B 1
F14 F 0.1395(9) 0.6683(9) 0.2889(2) 0.078(3) Uani 0.592(15) 1 d D U P B 1
F15 F 0.1297(11) 0.6930(7) 0.3404(2) 0.061(3) Uani 0.592(15) 1 d D U P B 1
F16 F 0.6614(15) 0.7569(12) 0.2510(6) 0.045(3) Uani 0.592(15) 1 d D U P B 1
F17 F 0.491(2) 0.7347(15) 0.2244(6) 0.071(5) Uani 0.592(15) 1 d D U P B 1
F18 F 0.559(2) 0.8605(12) 0.2311(6) 0.062(4) Uani 0.592(15) 1 d D U P B 1
F19 F 0.4131(3) 0.2582(2) 0.48005(8) 0.0552(9) Uani 1 1 d . . . F 1
F20 F 0.2215(3) 0.2702(2) 0.46616(8) 0.0562(10) Uani 1 1 d . . . G 1
F21 F 0.3231(4) 0.3762(2) 0.48540(8) 0.0502(8) Uani 1 1 d . . . H 1
F22 F 0.1541(15) 0.2519(12) 0.3493(6) 0.055(4) Uani 0.592(15) 1 d D U P B 1
F23 F 0.2325(14) 0.3395(9) 0.3159(3) 0.075(4) Uani 0.592(15) 1 d D U P B 1
F24 F 0.3260(13) 0.2252(9) 0.3270(4) 0.081(4) Uani 0.592(15) 1 d D U P B 1
F25 F 0.8685(16) 0.1877(14) 0.3984(4) 0.067(4) Uani 0.592(15) 1 d D U P B 1
F26 F 0.869(2) 0.1731(12) 0.3448(4) 0.060(4) Uani 0.592(15) 1 d D U P B 1
F27 F 0.6997(15) 0.1613(17) 0.3707(6) 0.060(4) Uani 0.592(15) 1 d D U P B 1
F28 F 0.8636(12) 0.3200(10) 0.4777(5) 0.068(3) Uani 0.63(4) 1 d D U P I 1
F29 F 0.9936(16) 0.4196(9) 0.4804(4) 0.063(3) Uani 0.63(4) 1 d D U P I 1
F30 F 0.9741(19) 0.3453(14) 0.4362(3) 0.069(4) Uani 0.63(4) 1 d D U P I 1
F34 F 1.0810(9) 0.4614(7) 0.3549(4) 0.094(4) Uani 0.592(15) 1 d D U P B 1
F35 F 0.9811(10) 0.5672(6) 0.3693(3) 0.060(3) Uani 0.592(15) 1 d D U P B 1
F36 F 0.9639(17) 0.5217(12) 0.3193(3) 0.079(4) Uani 0.592(15) 1 d D U P B 1
F2A F 0.623(2) 1.1333(12) 0.4498(8) 0.128(7) Uani 0.35(2) 1 d D U P A 2
F1A F 0.615(3) 1.020(2) 0.4770(4) 0.122(8) Uani 0.35(2) 1 d D U P A 2
F4A F 0.144(3) 1.0987(15) 0.3952(6) 0.105(7) Uani 0.408(15) 1 d D U P B 2
F5A F 0.163(2) 1.0688(16) 0.4468(5) 0.106(7) Uani 0.408(15) 1 d D U P B 2
F6A F 0.092(2) 0.9775(13) 0.4129(6) 0.064(4) Uani 0.408(15) 1 d D U P B 2
F10A F 0.108(2) 1.0286(13) 0.2727(6) 0.107(6) Uani 0.408(15) 1 d D U P B 2
F11A F 0.209(2) 0.9707(14) 0.2344(4) 0.089(5) Uani 0.408(15) 1 d D U P B 2
F12A F 0.128(4) 0.8968(13) 0.2718(9) 0.083(6) Uani 0.408(15) 1 d D U P B 2
F13A F 0.1191(15) 0.7104(11) 0.3287(5) 0.079(5) Uani 0.408(15) 1 d D U P B 2
F14A F 0.2448(15) 0.6142(10) 0.3406(4) 0.065(4) Uani 0.408(15) 1 d D U P B 2
F15A F 0.1858(16) 0.6316(10) 0.2909(3) 0.071(4) Uani 0.408(15) 1 d D U P B 2
F16A F 0.477(3) 0.745(2) 0.2205(9) 0.063(5) Uani 0.408(15) 1 d D U P B 2
F17A F 0.542(4) 0.8678(18) 0.2316(6) 0.068(6) Uani 0.408(15) 1 d D U P B 2
F18A F 0.647(3) 0.762(2) 0.2478(11) 0.061(5) Uani 0.408(15) 1 d D U P B 2
F22A F 0.2741(18) 0.3075(13) 0.3141(4) 0.074(5) Uani 0.408(15) 1 d D U P B 2
F23A F 0.3223(19) 0.1947(11) 0.3393(5) 0.065(4) Uani 0.408(15) 1 d D U P B 2
F24A F 0.147(2) 0.2516(13) 0.3474(8) 0.037(4) Uani 0.408(15) 1 d D U P B 2
F25A F 0.722(2) 0.157(3) 0.3731(9) 0.057(4) Uani 0.408(15) 1 d D U P B 2
F26A F 0.857(3) 0.1889(17) 0.3375(5) 0.052(4) Uani 0.408(15) 1 d D . P B 2
F27A F 0.901(2) 0.1954(18) 0.3900(5) 0.064(5) Uani 0.408(15) 1 d D U P B 2
F28A F 1.000(3) 0.373(2) 0.4367(6) 0.071(6) Uani 0.37(4) 1 d D U P I 2
F29A F 0.879(2) 0.3005(13) 0.4642(10) 0.080(7) Uani 0.37(4) 1 d D U P I 2
F30A F 0.967(3) 0.404(2) 0.4869(6) 0.068(6) Uani 0.37(4) 1 d D U P I 2
F34A F 0.940(2) 0.5386(15) 0.3224(5) 0.056(4) Uani 0.408(15) 1 d D U P B 2
F35A F 1.0670(13) 0.4438(9) 0.3365(4) 0.060(3) Uani 0.408(15) 1 d D U P B 2
F36A F 1.0208(15) 0.5356(13) 0.3719(4) 0.077(5) Uani 0.408(15) 1 d D U P B 2
O1W O 0.8934(10) 0.8871(5) 0.4380(3) 0.051(3) Uani 0.4 1 d . . P J 1
H1WA H 0.847367 0.930464 0.437247 0.061 Uiso 0.4 1 d R U P J 1
H1WB H 0.940367 0.887184 0.421257 0.061 Uiso 0.4 1 d R U P J 1
O2W O 1.0365(11) 0.8752(8) 0.5002(3) 0.066(4) Uani 0.4 1 d . . P K 1
H2WA H 0.997653 0.876730 0.481281 0.080 Uiso 0.4 1 d R U P K 1
H2WB H 0.986333 0.888170 0.515361 0.080 Uiso 0.4 1 d R U P K 1
O3W O 1.048(6) 0.941(3) 0.4954(9) 0.067(16) Uani 0.1 1 d . . P L 2
H3WA H 1.045174 0.921271 0.475508 0.080 Uiso 0.1 1 d R U P L 2
H3WB H 1.081684 0.989351 0.494428 0.080 Uiso 0.1 1 d R U P L 2
O4W O 0.906(6) 0.895(3) 0.4825(10) 0.070(16) Uani 0.1 1 d . . P M 2
H4WA H 0.903898 0.900496 0.503772 0.084 Uiso 0.1 1 d R U P M 2
H4WB H 0.836398 0.912145 0.474302 0.084 Uiso 0.1 1 d R U P M 2
C41A C 0.6229(13) 1.0519(13) 0.4471(4) 0.080(3) Uani 0.35(2) 1 d D . P A 2

loop_
_atom_site_aniso_label
_atom_site_aniso_U_11
_atom_site_aniso_U_22
_atom_site_aniso_U_33
_atom_site_aniso_U_23
_atom_site_aniso_U_13
_atom_site_aniso_U_12
Tb01 0.01956(9) 0.01236(9) 0.02158(9) 0.00032(7) -0.00052(7) -0.00266(7)
Tb02 0.02724(10) 0.01193(9) 0.02071(9) 0.00026(7) -0.00290(7) -0.00272(7)
F31 0.0518(18) 0.0369(16) 0.0393(16) -0.0032(13) -0.0175(14) -0.0178(14)
F32 0.0469(17) 0.0228(14) 0.0591(19) -0.0099(13) 0.0020(15) -0.0037(12)
F33 0.0574(19) 0.0381(16) 0.0340(15) 0.0045(12) 0.0014(13) -0.0159(14)
O1 0.0389(17) 0.0126(12) 0.0238(14) -0.0024(11) 0.0026(12) -0.0015(12)
O2 0.0234(14) 0.0116(12) 0.0346(16) -0.0004(11) 0.0048(12) -0.0018(10)
O3 0.0254(15) 0.0266(15) 0.0248(14) -0.0009(12) -0.0007(12) -0.0059(12)
O4 0.0270(15) 0.0194(14) 0.0270(15) 0.0048(11) -0.0016(12) -0.0038(11)
O5 0.0270(15) 0.0174(14) 0.0316(16) -0.0003(12) -0.0017(12) -0.0002(11)
O6 0.0249(15) 0.0201(14) 0.0311(15) 0.0011(12) 0.0005(12) -0.0041(11)
O7 0.0250(14) 0.0203(14) 0.0255(14) -0.0033(11) -0.0024(11) 0.0004(11)
O8 0.0264(15) 0.0267(15) 0.0299(15) 0.0032(12) -0.0037(12) -0.0031(12)
O9 0.0314(16) 0.0152(13) 0.0230(14) -0.0009(11) -0.0022(12) -0.0041(11)
O10 0.0273(15) 0.0254(15) 0.0235(14) 0.0012(12) -0.0015(12) -0.0044(12)
O11 0.0328(17) 0.0280(16) 0.0315(16) 0.0063(13) -0.0050(13) -0.0014(13)
O12 0.0354(17) 0.0176(14) 0.0318(16) 0.0057(12) -0.0034(13) -0.0042(12)
O13 0.049(2) 0.0313(17) 0.0280(16) -0.0057(13) -0.0041(14) -0.0115(15)
O14 0.047(2) 0.0230(16) 0.0366(17) -0.0041(13) -0.0018(15) 0.0097(14)
N1 0.0276(17) 0.0150(15) 0.0200(16) 0.0008(12) 0.0009(13) 0.0007(13)
N2 0.0233(17) 0.0144(14) 0.0245(16) -0.0004(12) 0.0019(13) 0.0000(13)
N3 0.0237(17) 0.0138(15) 0.0203(15) -0.0006(12) 0.0009(12) -0.0005(12)
N4 0.0251(17) 0.0119(15) 0.0273(17) 0.0005(13) 0.0003(13) -0.0012(12)
N5 0.0239(17) 0.0149(15) 0.0226(16) -0.0008(12) 0.0002(13) -0.0012(13)
N6 0.0296(18) 0.0135(15) 0.0307(18) 0.0019(13) -0.0048(14) -0.0051(13)
C1 0.0231(19) 0.0121(16) 0.0188(17) 0.0009(13) 0.0000(14) -0.0002(14)
C2 0.0250(19) 0.0159(17) 0.0195(17) 0.0030(14) 0.0014(14) 0.0002(15)
C3 0.027(2) 0.0153(17) 0.0247(19) 0.0020(15) 0.0067(16) 0.0005(15)
C4 0.0242(19) 0.0134(17) 0.0258(19) 0.0027(14) 0.0008(15) -0.0006(14)
C5 0.029(2) 0.0150(17) 0.028(2) 0.0036(15) -0.0020(16) -0.0023(15)
C6 0.031(2) 0.020(2) 0.055(3) 0.004(2) 0.007(2) -0.0039(17)
C7 0.030(2) 0.031(2) 0.066(4) 0.006(2) 0.001(2) -0.0073(19)
C8 0.035(2) 0.022(2) 0.058(3) 0.005(2) -0.006(2) -0.0134(18)
C9 0.035(2) 0.0167(19) 0.039(2) 0.0001(17) -0.0064(19) -0.0080(17)
C10 0.0217(19) 0.0169(17) 0.0245(19) 0.0002(14) 0.0029(15) 0.0003(15)
C11 0.036(2) 0.0206(19) 0.0219(19) 0.0016(15) 0.0053(17) -0.0019(17)
C12 0.037(2) 0.030(2) 0.025(2) -0.0041(17) 0.0059(18) 0.0024(19)
C13 0.030(2) 0.0206(19) 0.028(2) -0.0084(16) -0.0016(17) 0.0007(16)
C14 0.025(2) 0.0135(17) 0.032(2) -0.0020(15) -0.0010(16) -0.0010(15)
C15 0.0219(18) 0.0135(16) 0.0205(18) -0.0008(14) 0.0009(14) 0.0007(14)
C16 0.029(2) 0.0204(19) 0.0236(19) 0.0013(15) 0.0032(16) -0.0025(16)
C17 0.029(2) 0.0207(19) 0.025(2) -0.0012(15) 0.0057(16) 0.0025(16)
C18 0.059(3) 0.030(2) 0.028(2) -0.0057(19) 0.012(2) -0.005(2)
C19 0.030(2) 0.043(3) 0.049(3) 0.009(2) 0.006(2) 0.010(2)
C20 0.041(3) 0.033(2) 0.024(2) 0.0063(18) 0.0040(18) 0.002(2)
C21 0.030(2) 0.034(2) 0.045(3) -0.006(2) 0.014(2) -0.010(2)
C22 0.031(2) 0.059(3) 0.034(2) -0.016(2) 0.0030(19) -0.017(2)
C23 0.0193(19) 0.024(2) 0.032(2) -0.0048(16) -0.0027(16) -0.0040(15)
C24 0.027(2) 0.033(2) 0.035(2) -0.0015(19) 0.0018(18) -0.0116(19)
C25 0.026(2) 0.0190(19) 0.0246(19) 0.0037(15) 0.0014(15) -0.0003(15)
C26 0.036(2) 0.031(2) 0.031(2) 0.0057(18) 0.0031(18) -0.0102(19)
C27 0.028(2) 0.044(3) 0.046(3) 0.000(2) 0.0059(19) -0.0090(19)
C28 0.0218(19) 0.032(2) 0.025(2) 0.0026(17) -0.0010(16) -0.0021(16)
C29 0.027(2) 0.033(2) 0.040(3) 0.002(2) 0.0035(19) 0.0081(18)
C30 0.029(2) 0.0203(19) 0.032(2) -0.0035(16) -0.0057(17) 0.0046(16)
C31 0.043(3) 0.023(2) 0.061(3) -0.007(2) -0.008(2) 0.0067(19)
C32 0.034(2) 0.029(2) 0.025(2) -0.0037(17) -0.0041(17) -0.0085(18)
C33 0.028(2) 0.0251(19) 0.0226(19) -0.0034(16) 0.0013(16) -0.0068(16)
C34 0.025(2) 0.035(2) 0.026(2) -0.0026(18) -0.0060(17) -0.0044(17)
C35 0.025(2) 0.031(2) 0.0225(19) 0.0046(16) -0.0011(15) -0.0035(16)
C36 0.034(2) 0.038(2) 0.026(2) 0.0048(18) -0.0065(17) 0.0041(19)
C37 0.071(4) 0.042(3) 0.089(4) -0.023(3) 0.018(3) 0.016(3)
C38 0.063(3) 0.028(2) 0.039(3) -0.009(2) 0.006(2) 0.007(2)
C39 0.078(4) 0.054(4) 0.046(3) -0.029(3) 0.002(3) 0.001(3)
C40 0.065(3) 0.046(3) 0.037(3) -0.014(2) -0.008(2) -0.011(3)
C41B 0.095(4) 0.099(7) 0.044(4) -0.026(4) -0.013(3) -0.036(5)
C42 0.042(3) 0.066(3) 0.055(3) 0.027(3) -0.018(2) -0.008(2)
C43 0.033(2) 0.034(2) 0.036(2) 0.0088(19) -0.0083(19) 0.0039(19)
C44 0.040(3) 0.039(3) 0.037(3) 0.019(2) -0.008(2) -0.003(2)
C45 0.037(2) 0.019(2) 0.039(2) 0.0068(18) 0.0011(19) 0.0009(17)
C46 0.043(3) 0.024(2) 0.046(3) 0.0109(19) 0.004(2) -0.0013(19)
C47 0.035(2) 0.053(3) 0.025(2) -0.0016(19) 0.0029(18) -0.001(2)
C48 0.029(2) 0.033(2) 0.0202(19) -0.0009(16) -0.0001(16) 0.0011(17)
C49 0.033(2) 0.036(2) 0.025(2) -0.0110(18) -0.0003(17) -0.0080(19)
C50 0.0231(19) 0.0204(19) 0.030(2) -0.0049(16) -0.0061(16) -0.0071(16)
C51 0.030(2) 0.031(2) 0.038(2) -0.0100(18) 0.0002(18) -0.0083(17)
F1 0.150(9) 0.174(13) 0.098(9) -0.099(9) -0.035(7) -0.015(10)
F2 0.131(9) 0.162(11) 0.078(6) 0.024(7) -0.062(6) -0.040(8)
F3 0.091(3) 0.173(5) 0.070(3) -0.031(3) -0.021(2) -0.061(3)
F4 0.089(11) 0.062(6) 0.166(14) -0.011(7) 0.073(10) 0.007(5)
F5 0.060(6) 0.070(7) 0.122(7) -0.017(5) -0.005(5) 0.034(5)
F6 0.115(10) 0.069(6) 0.119(9) -0.056(6) 0.036(7) 0.025(6)
F7 0.0390(16) 0.0442(17) 0.0454(17) 0.0008(14) 0.0118(13) -0.0032(13)
F8 0.076(3) 0.0172(14) 0.124(3) -0.0061(18) 0.042(3) -0.0036(15)
F9 0.066(3) 0.098(3) 0.067(2) 0.057(2) -0.013(2) -0.031(2)
F10 0.066(10) 0.069(5) 0.092(10) 0.007(5) -0.051(7) -0.013(5)
F11 0.036(4) 0.094(6) 0.082(6) 0.020(5) -0.011(4) 0.003(4)
F12 0.056(5) 0.129(10) 0.065(6) 0.058(7) -0.027(4) -0.014(6)
F13 0.057(5) 0.030(3) 0.177(11) 0.018(6) 0.020(7) -0.005(3)
F14 0.060(5) 0.118(8) 0.053(4) -0.002(4) -0.024(3) -0.052(5)
F15 0.049(4) 0.075(6) 0.058(4) -0.032(4) 0.021(3) -0.038(4)
F16 0.035(5) 0.060(5) 0.040(6) 0.006(4) 0.014(4) 0.012(4)
F17 0.062(8) 0.114(10) 0.037(8) -0.033(7) 0.019(6) -0.035(8)
F18 0.068(6) 0.064(5) 0.056(8) 0.024(5) 0.022(5) 0.013(5)
F19 0.065(2) 0.058(2) 0.0425(18) 0.0245(16) 0.0017(16) 0.0097(17)
F20 0.053(2) 0.078(2) 0.0377(17) 0.0086(16) 0.0058(15) -0.0367(18)
F21 0.075(2) 0.0423(17) 0.0345(16) -0.0031(13) 0.0173(15) -0.0113(16)
F22 0.029(4) 0.091(10) 0.045(7) -0.015(6) -0.007(4) -0.032(5)
F23 0.083(8) 0.101(8) 0.038(4) 0.015(5) -0.031(5) -0.037(5)
F24 0.045(4) 0.100(9) 0.098(10) -0.070(7) 0.006(6) -0.006(6)
F25 0.081(9) 0.039(5) 0.078(6) 0.020(5) -0.033(6) 0.008(6)
F26 0.061(5) 0.026(7) 0.092(8) -0.012(6) 0.015(6) 0.022(4)
F27 0.045(6) 0.018(6) 0.117(9) -0.008(5) -0.004(5) 0.000(6)
F28 0.049(4) 0.058(6) 0.098(8) 0.050(5) 0.010(5) 0.010(4)
F29 0.060(6) 0.046(4) 0.079(7) 0.003(4) -0.048(5) 0.001(4)
F30 0.068(8) 0.102(10) 0.036(4) -0.013(5) -0.008(3) 0.050(6)
F34 0.023(3) 0.071(6) 0.188(13) 0.036(7) 0.013(6) -0.004(3)
F35 0.041(5) 0.054(5) 0.086(5) -0.022(4) 0.021(4) -0.031(3)
F36 0.084(11) 0.108(11) 0.047(4) 0.013(4) 0.015(4) -0.053(7)
F2A 0.146(13) 0.105(8) 0.134(16) -0.064(9) 0.001(12) -0.069(8)
F1A 0.122(14) 0.20(2) 0.041(6) -0.001(12) -0.017(7) -0.060(18)
F4A 0.106(14) 0.066(10) 0.144(14) 0.015(11) 0.021(12) 0.041(9)
F5A 0.069(8) 0.153(18) 0.097(8) -0.073(10) 0.021(8) 0.007(12)
F6A 0.047(6) 0.070(7) 0.076(8) -0.018(6) -0.002(6) 0.010(5)
F10A 0.073(11) 0.112(10) 0.132(15) 0.007(10) -0.051(9) 0.044(9)
F11A 0.081(11) 0.139(15) 0.044(5) 0.014(7) -0.033(5) -0.039(10)
F12A 0.060(11) 0.097(8) 0.089(13) 0.040(9) -0.039(8) -0.042(8)
F13A 0.029(5) 0.065(7) 0.146(12) -0.013(8) 0.029(7) 0.002(4)
F14A 0.057(7) 0.056(7) 0.082(7) 0.032(6) -0.023(6) -0.035(5)
F15A 0.079(7) 0.079(7) 0.056(5) -0.032(4) 0.006(5) -0.056(5)
F16A 0.058(8) 0.112(10) 0.018(5) -0.015(6) -0.011(5) 0.000(7)
F17A 0.115(17) 0.070(7) 0.021(7) 0.023(5) 0.028(8) 0.023(7)
F18A 0.037(6) 0.101(13) 0.045(9) 0.008(8) 0.003(5) 0.014(6)
F22A 0.080(11) 0.108(12) 0.032(4) 0.001(6) -0.012(6) -0.072(9)
F23A 0.043(6) 0.068(7) 0.083(12) -0.054(6) 0.000(7) 0.001(6)
F24A 0.025(5) 0.042(8) 0.043(10) -0.011(6) 0.000(6) -0.009(5)
F25A 0.051(8) 0.016(5) 0.104(11) 0.012(6) 0.007(7) 0.014(5)
F26A 0.071(10) 0.022(9) 0.064(7) -0.011(6) 0.010(6) 0.016(7)
F27A 0.073(10) 0.027(6) 0.092(10) 0.017(8) -0.027(8) 0.012(7)
F28A 0.059(11) 0.098(15) 0.056(8) 0.031(8) 0.019(8) 0.043(9)
F29A 0.058(10) 0.041(6) 0.138(18) 0.036(8) -0.029(10) 0.000(6)
F30A 0.082(13) 0.089(14) 0.032(6) -0.015(8) -0.033(7) 0.038(9)
F34A 0.029(5) 0.057(7) 0.083(8) 0.037(6) 0.011(5) -0.003(5)
F35A 0.033(6) 0.057(6) 0.090(9) 0.008(6) 0.031(6) -0.001(4)
F36A 0.047(9) 0.121(13) 0.062(6) -0.037(8) 0.012(5) -0.048(8)
O1W 0.058(6) 0.023(4) 0.073(7) 0.004(4) 0.025(5) 0.003(4)
O2W 0.059(7) 0.087(9) 0.053(7) -0.008(6) 0.000(5) 0.049(7)
O3W 0.14(5) 0.03(2) 0.022(18) 0.004(16) 0.00(2) 0.01(3)
O4W 0.15(5) 0.04(2) 0.025(18) -0.008(16) 0.03(2) 0.01(3)
C41A 0.095(4) 0.099(7) 0.044(4) -0.026(4) -0.013(3) -0.036(5)

loop_
_atom_type_symbol
_atom_type_description
_atom_type_scat_dispersion_real
_atom_type_scat_dispersion_imag
_atom_type_scat_source
C C 0.0033 0.0016 'International Tables Vol C Tables 4.2.6.8 and 6.1.1.4'
H H 0.0000 0.0000 'International Tables Vol C Tables 4.2.6.8 and 6.1.1.4'
F F 0.0171 0.0103 'International Tables Vol C Tables 4.2.6.8 and 6.1.1.4'
N N 0.0061 0.0033 'International Tables Vol C Tables 4.2.6.8 and 6.1.1.4'
O O 0.0106 0.0060 'International Tables Vol C Tables 4.2.6.8 and 6.1.1.4'
Tb Tb -0.1723 4.1537 'International Tables Vol C Tables 4.2.6.8 and 6.1.1.4'

loop_
_geom_angle_atom_site_label_1
_geom_angle_atom_site_label_2
_geom_angle_atom_site_label_3
_geom_angle
O3 Tb01 O6 130.73(10)
O3 Tb01 O4 71.69(10)
O6 Tb01 O4 144.22(10)
O3 Tb01 O5 75.64(10)
O6 Tb01 O5 74.03(10)
O4 Tb01 O5 89.17(10)
O3 Tb01 O7 150.83(10)
O6 Tb01 O7 72.83(10)
O4 Tb01 O7 98.69(10)
O5 Tb01 O7 132.78(10)
O3 Tb01 O2 77.66(10)
O6 Tb01 O2 134.07(10)
O4 Tb01 O2 71.06(10)
O5 Tb01 O2 150.71(10)
O7 Tb01 O2 73.17(10)
O3 Tb01 O8 128.22(10)
O6 Tb01 O8 72.92(10)
O4 Tb01 O8 71.56(10)
O5 Tb01 O8 68.64(10)
O7 Tb01 O8 70.07(10)
O2 Tb01 O8 121.59(11)
O3 Tb01 N5 68.06(10)
O6 Tb01 N5 67.18(11)
O4 Tb01 N5 139.25(10)
O5 Tb01 N5 75.15(10)
O7 Tb01 N5 119.71(10)
O2 Tb01 N5 105.62(10)
O8 Tb01 N5 131.78(11)
O3 Tb01 N3 100.72(10)
O6 Tb01 N3 73.73(10)
O4 Tb01 N3 135.78(10)
O5 Tb01 N3 132.28(10)
O7 Tb01 N3 66.46(10)
O2 Tb01 N3 64.81(10)
O8 Tb01 N3 131.04(10)
N5 Tb01 N3 60.27(10)
O12 Tb02 O14 90.58(12)
O12 Tb02 O13 79.89(11)
O14 Tb02 O13 72.21(13)
O12 Tb02 O9 135.14(10)
O14 Tb02 O9 93.37(12)
O13 Tb02 O9 143.27(11)
O12 Tb02 O10 77.04(11)
O14 Tb02 O10 141.56(11)
O13 Tb02 O10 138.23(12)
O9 Tb02 O10 72.43(10)
O12 Tb02 O11 71.47(11)
O14 Tb02 O11 69.61(12)
O13 Tb02 O11 131.28(12)
O9 Tb02 O11 68.28(10)
O10 Tb02 O11 71.95(11)
O12 Tb02 O1 149.89(10)
O14 Tb02 O1 72.23(11)
O13 Tb02 O1 71.48(11)
O9 Tb02 O1 71.97(10)
O10 Tb02 O1 131.40(10)
O11 Tb02 O1 121.80(11)
O12 Tb02 N6 73.34(11)
O14 Tb02 N6 141.60(12)
O13 Tb02 N6 70.77(12)
O9 Tb02 N6 122.79(10)
O10 Tb02 N6 69.47(11)
O11 Tb02 N6 132.24(11)
O1 Tb02 N6 104.77(11)
O12 Tb02 N4 131.42(11)
O14 Tb02 N4 135.89(11)
O13 Tb02 N4 99.13(11)
O9 Tb02 N4 67.58(10)
O10 Tb02 N4 72.22(10)
O11 Tb02 N4 129.40(11)
O1 Tb02 N4 64.19(10)
N6 Tb02 N4 61.11(10)
N1 O1 Tb02 132.5(2)
N2 O2 Tb01 131.0(2)
C23 O3 Tb01 136.6(3)
C25 O4 Tb01 135.6(3)
C30 O5 Tb01 132.5(3)
C28 O6 Tb01 133.8(3)
C33 O7 Tb01 132.0(3)
C35 O8 Tb01 132.1(3)
C50 O9 Tb02 133.7(3)
C48 O10 Tb02 133.6(3)
C43 O11 Tb02 132.5(3)
C45 O12 Tb02 133.9(3)
C40 O13 Tb02 134.9(4)
C38 O14 Tb02 135.6(4)
O1 N1 C15 127.3(3)
O1 N1 C17 119.0(3)
C15 N1 C17 113.2(3)
O2 N2 C15 127.1(3)
O2 N2 C16 119.3(3)
C15 N2 C16 113.0(3)
C1 N3 C2 116.1(3)
C1 N3 Tb01 124.4(2)
C2 N3 Tb01 109.0(2)
C1 N4 C4 116.7(3)
C1 N4 Tb02 124.5(3)
C4 N4 Tb02 109.3(2)
C14 N5 C10 117.0(4)
C14 N5 Tb01 122.6(3)
C10 N5 Tb01 118.7(3)
C9 N6 C5 117.0(4)
C9 N6 Tb02 123.0(3)
C5 N6 Tb02 119.7(3)
N4 C1 N3 125.9(4)
N4 C1 C15 117.1(3)
N3 C1 C15 117.0(3)
N3 C2 C3 121.1(4)
N3 C2 C10 116.1(3)
C3 C2 C10 122.9(4)
C4 C3 C2 117.0(4)
C4 C3 H3 121.5
C2 C3 H3 121.5
N4 C4 C3 121.3(4)
N4 C4 C5 115.4(4)
C3 C4 C5 123.3(4)
N6 C5 C6 123.1(4)
N6 C5 C4 115.5(4)
C6 C5 C4 121.1(4)
C5 C6 C7 118.8(5)
C5 C6 H6 120.6
C7 C6 H6 120.6
C8 C7 C6 118.5(5)
C8 C7 H7 120.7
C6 C7 H7 120.7
C7 C8 C9 119.3(4)
C7 C8 H8 120.4
C9 C8 H8 120.4
N6 C9 C8 123.3(4)
N6 C9 H9 118.3
C8 C9 H9 118.3
N5 C10 C11 123.3(4)
N5 C10 C2 115.0(3)
C11 C10 C2 121.5(4)
C10 C11 C12 118.6(4)
C10 C11 H11 120.7
C12 C11 H11 120.7
C13 C12 C11 118.7(4)
C13 C12 H12 120.6
C11 C12 H12 120.6
C12 C13 C14 119.0(4)
C12 C13 H13 120.5
C14 C13 H13 120.5
N5 C14 C13 123.4(4)
N5 C14 H14 118.3
C13 C14 H14 118.3
N2 C15 N1 107.9(3)
N2 C15 C1 126.5(3)
N1 C15 C1 125.5(3)
N2 C16 C21 109.6(4)
N2 C16 C20 105.6(3)
C21 C16 C20 110.5(4)
N2 C16 C17 100.9(3)
C21 C16 C17 115.5(4)
C20 C16 C17 113.8(4)
N1 C17 C18 108.6(4)
N1 C17 C19 106.1(4)
C18 C17 C19 110.4(4)
N1 C17 C16 100.8(3)
C18 C17 C16 115.8(4)
C19 C17 C16 114.2(4)
C17 C18 H18A 109.5
C17 C18 H18B 109.5
H18A C18 H18B 109.5
C17 C18 H18C 109.5
H18A C18 H18C 109.5
H18B C18 H18C 109.5
C17 C19 H19A 109.5
C17 C19 H19B 109.5
H19A C19 H19B 109.5
C17 C19 H19C 109.5
H19A C19 H19C 109.5
H19B C19 H19C 109.5
C16 C20 H20A 109.5
C16 C20 H20B 109.5
H20A C20 H20B 109.5
C16 C20 H20C 109.5
H20A C20 H20C 109.5
H20B C20 H20C 109.5
C16 C21 H21A 109.5
C16 C21 H21B 109.5
H21A C21 H21B 109.5
C16 C21 H21C 109.5
H21A C21 H21C 109.5
H21B C21 H21C 109.5
F24 C22 F22 115.1(12)
F22A C22 F24A 114.6(15)
F24 C22 F23 105.0(9)
F22 C22 F23 102.0(10)
F22A C22 F23A 104.6(12)
F24A C22 F23A 98.4(11)
F22A C22 C23 115.6(10)
F24 C22 C23 113.2(9)
F22 C22 C23 112.7(12)
F24A C22 C23 116.1(14)
F23 C22 C23 107.6(7)
F23A C22 C23 104.5(10)
O3 C23 C24 127.7(4)
O3 C23 C22 114.5(4)
C24 C23 C22 117.7(4)
C25 C24 C23 120.1(4)
C25 C24 H24 120.0
C23 C24 H24 120.0
O4 C25 C24 127.9(4)
O4 C25 C26 114.2(4)
C24 C25 C26 117.9(4)
F19 C26 F20 107.5(4)
F19 C26 F21 106.4(4)
F20 C26 F21 107.0(4)
F19 C26 C25 110.5(4)
F20 C26 C25 113.8(4)
F21 C26 C25 111.3(4)
F34 C27 F36 109.9(9)
F36A C27 F34A 113.8(14)
F36A C27 F35A 107.5(9)
F34A C27 F35A 100.2(10)
F34 C27 F35 102.4(7)
F36 C27 F35 103.8(9)
F36A C27 C28 114.6(9)
F34 C27 C28 116.0(7)
F36 C27 C28 113.7(10)
F34A C27 C28 108.7(12)
F35A C27 C28 111.1(8)
F35 C27 C28 109.7(6)
O6 C28 C29 127.7(4)
O6 C28 C27 113.5(4)
C29 C28 C27 118.8(4)
C28 C29 C30 122.2(4)
C28 C29 H29 118.9
C30 C29 H29 118.9
O5 C30 C29 128.5(4)
O5 C30 C31 116.1(4)
C29 C30 C31 115.4(4)
F25A C31 F27A 113.7(17)
F26 C31 F25 108.4(11)
F26 C31 F27 106.4(13)
F25 C31 F27 103.1(12)
F25A C31 F26A 107.5(18)
F27A C31 F26A 104.6(15)
F25A C31 C30 116.8(19)
F26 C31 C30 118.6(9)
F27A C31 C30 109.2(13)
F25 C31 C30 110.8(10)
F27 C31 C30 108.4(12)
F26A C31 C30 103.8(11)
F32 C32 F31 107.9(4)
F32 C32 F33 108.0(4)
F31 C32 F33 107.2(4)
F32 C32 C33 111.6(4)
F31 C32 C33 112.8(4)
F33 C32 C33 109.2(4)
O7 C33 C34 128.6(4)
O7 C33 C32 113.5(4)
C34 C33 C32 117.8(4)
C33 C34 C35 120.2(4)
C33 C34 H34 119.9
C35 C34 H34 119.9
O8 C35 C34 127.6(4)
O8 C35 C36 115.0(4)
C34 C35 C36 117.3(4)
F30 C36 F28 108.7(9)
F30A C36 F29A 107.1(14)
F30A C36 F28A 106.8(16)
F29A C36 F28A 103.1(14)
F30 C36 F29 107.9(10)
F28 C36 F29 105.6(9)
F30A C36 C35 114.8(15)
F30 C36 C35 112.4(9)
F28 C36 C35 109.8(7)
F29A C36 C35 115.7(11)
F28A C36 C35 108.4(15)
F29 C36 C35 112.2(9)
F4 C37 F6 113.3(12)
F4A C37 F5A 108.8(15)
F4A C37 F6A 108.0(16)
F5A C37 F6A 100.6(14)
F4 C37 F5 107.5(12)
F6 C37 F5 103.4(10)
F4 C37 C38 110.7(11)
F4A C37 C38 110.7(18)
F6 C37 C38 112.6(11)
F5A C37 C38 115.2(13)
F6A C37 C38 112.9(13)
F5 C37 C38 109.0(10)
O14 C38 C39 128.1(6)
O14 C38 C37 113.9(5)
C39 C38 C37 117.9(5)
C38 C39 C40 120.5(5)
C38 C39 H39 119.8
C40 C39 H39 119.8
O13 C40 C39 128.2(5)
O13 C40 C41A 117.0(8)
C39 C40 C41A 114.2(7)
O13 C40 C41B 112.4(7)
C39 C40 C41B 119.1(6)
F3 C41B F2 106.8(11)
F3 C41B F1 112.3(10)
F2 C41B F1 105.1(10)
F3 C41B C40 111.4(7)
F2 C41B C40 111.4(9)
F1 C41B C40 109.6(9)
F12 C42 F10 111.3(13)
F10A C42 F12A 109.3(18)
F10A C42 F11A 109.2(11)
F12A C42 F11A 100.7(15)
F12 C42 F11 104.3(8)
F10 C42 F11 104.7(11)
F10A C42 C43 115.8(12)
F12 C42 C43 116.2(8)
F10 C42 C43 111.5(14)
F12A C42 C43 111(2)
F11A C42 C43 109.8(10)
F11 C42 C43 107.8(8)
O11 C43 C44 128.0(4)
O11 C43 C42 114.5(5)
C44 C43 C42 117.4(4)
C45 C44 C43 120.4(4)
C45 C44 H44 119.8
C43 C44 H44 119.8
O12 C45 C44 128.6(4)
O12 C45 C46 113.0(4)
C44 C45 C46 118.4(4)
F7 C46 F8 106.1(5)
F7 C46 F9 105.3(4)
F8 C46 F9 109.3(4)
F7 C46 C45 111.6(4)
F8 C46 C45 110.4(4)
F9 C46 C45 113.7(4)
F18 C47 F17 112.1(13)
F18A C47 F17A 110(2)
F18A C47 F16A 110(2)
F17A C47 F16A 101.0(14)
F18 C47 F16 104.2(12)
F17 C47 F16 103.5(13)
F18A C47 C48 113(2)
F18 C47 C48 114.4(12)
F17 C47 C48 113.0(11)
F17A C47 C48 107.9(14)
F16A C47 C48 114.1(18)
F16 C47 C48 108.5(11)
O10 C48 C49 128.3(4)
O10 C48 C47 113.7(4)
C49 C48 C47 118.0(4)
C50 C49 C48 122.0(4)
C50 C49 H49 119.0
C48 C49 H49 119.0
O9 C50 C49 128.6(4)
O9 C50 C51 113.8(4)
C49 C50 C51 117.6(4)
F15A C51 F13A 113.0(11)
F13 C51 F15 108.1(8)
F13 C51 F14 108.4(7)
F15 C51 F14 102.2(7)
F15A C51 F14A 105.1(9)
F13A C51 F14A 105.7(10)
F15A C51 C50 115.0(7)
F13 C51 C50 111.6(7)
F13A C51 C50 108.2(10)
F15 C51 C50 113.8(6)
F14 C51 C50 112.2(6)
F14A C51 C50 109.3(7)
H1WA O1W H1WB 109.5
H2WA O2W H2WB 108.3
H3WA O3W H3WB 107.2
H4WA O4W H4WB 107.9
F3 C41A F1A 108.2(17)
F3 C41A F2A 98.0(16)
F1A C41A F2A 108.3(14)
F3 C41A C40 114.1(10)
F1A C41A C40 109.6(14)
F2A C41A C40 117.8(14)

loop_
_geom_bond_atom_site_label_1
_geom_bond_atom_site_label_2
_geom_bond_distance
Tb01 O3 2.351(3)
Tb01 O6 2.359(3)
Tb01 O4 2.363(3)
Tb01 O5 2.367(3)
Tb01 O7 2.397(3)
Tb01 O2 2.408(3)
Tb01 O8 2.428(3)
Tb01 N5 2.616(3)
Tb01 N3 2.724(3)
Tb02 O12 2.335(3)
Tb02 O14 2.348(3)
Tb02 O13 2.356(3)
Tb02 O9 2.396(3)
Tb02 O10 2.411(3)
Tb02 O11 2.414(3)
Tb02 O1 2.422(3)
Tb02 N6 2.582(4)
Tb02 N4 2.721(3)
F31 C32 1.337(5)
F32 C32 1.328(6)
F33 C32 1.337(5)
O1 N1 1.279(4)
O2 N2 1.285(4)
O3 C23 1.243(5)
O4 C25 1.255(5)
O5 C30 1.242(5)
O6 C28 1.256(5)
O7 C33 1.257(5)
O8 C35 1.247(5)
O9 C50 1.254(5)
O10 C48 1.251(5)
O11 C43 1.237(6)
O12 C45 1.249(5)
O13 C40 1.244(7)
O14 C38 1.242(6)
N1 C15 1.349(5)
N1 C17 1.507(5)
N2 C15 1.346(5)
N2 C16 1.505(5)
N3 C1 1.342(5)
N3 C2 1.350(5)
N4 C1 1.328(5)
N4 C4 1.345(5)
N5 C14 1.339(5)
N5 C10 1.344(5)
N6 C9 1.341(5)
N6 C5 1.351(5)
C1 C15 1.472(5)
C2 C3 1.397(5)
C2 C10 1.481(5)
C3 C4 1.385(5)
C3 H3 0.9300
C4 C5 1.483(5)
C5 C6 1.375(6)
C6 C7 1.396(7)
C6 H6 0.9300
C7 C8 1.370(7)
C7 H7 0.9300
C8 C9 1.379(7)
C8 H8 0.9300
C9 H9 0.9300
C10 C11 1.384(6)
C11 C12 1.390(6)
C11 H11 0.9300
C12 C13 1.372(6)
C12 H12 0.9300
C13 C14 1.387(6)
C13 H13 0.9300
C14 H14 0.9300
C16 C21 1.524(6)
C16 C20 1.527(6)
C16 C17 1.558(6)
C17 C18 1.526(6)
C17 C19 1.529(6)
C18 H18A 0.9600
C18 H18B 0.9600
C18 H18C 0.9600
C19 H19A 0.9600
C19 H19B 0.9600
C19 H19C 0.9600
C20 H20A 0.9600
C20 H20B 0.9600
C20 H20C 0.9600
C21 H21A 0.9600
C21 H21B 0.9600
C21 H21C 0.9600
C22 F22A 1.184(16)
C22 F24 1.229(13)
C22 F22 1.292(15)
C22 F24A 1.35(2)
C22 F23 1.434(12)
C22 F23A 1.473(16)
C22 C23 1.536(6)
C23 C24 1.396(6)
C24 C25 1.392(6)
C24 H24 0.9300
C25 C26 1.537(6)
C26 F19 1.322(6)
C26 F20 1.328(6)
C26 F21 1.332(6)
C27 F36A 1.201(14)
C27 F34 1.277(10)
C27 F36 1.289(14)
C27 F34A 1.338(17)
C27 F35A 1.398(12)
C27 F35 1.399(10)
C27 C28 1.526(6)
C28 C29 1.388(7)
C29 C30 1.397(7)
C29 H29 0.9300
C30 C31 1.536(6)
C31 F25A 1.23(3)
C31 F26 1.290(17)
C31 F27A 1.30(2)
C31 F25 1.357(15)
C31 F27 1.383(16)
C31 F26A 1.40(2)
C32 C33 1.543(6)
C33 C34 1.380(6)
C34 C35 1.402(6)
C34 H34 0.9300
C35 C36 1.534(6)
C36 F30A 1.278(19)
C36 F30 1.282(13)
C36 F28 1.313(10)
C36 F29A 1.322(18)
C36 F28A 1.34(2)
C36 F29 1.344(11)
C37 F4 1.251(17)
C37 F4A 1.24(2)
C37 F6 1.311(13)
C37 F5A 1.355(19)
C37 F6A 1.39(2)
C37 F5 1.389(16)
C37 C38 1.531(9)
C38 C39 1.385(9)
C39 C40 1.390(10)
C39 H39 0.9300
C40 C41A 1.537(15)
C40 C41B 1.560(11)
C41B F3 1.301(10)
C41B F2 1.304(11)
C41B F1 1.321(11)
C42 F10A 1.213(18)
C42 F12 1.290(11)
C42 F10 1.300(18)
C42 F12A 1.36(2)
C42 F11A 1.377(17)
C42 F11 1.401(13)
C42 C43 1.534(7)
C43 C44 1.395(7)
C44 C45 1.376(7)
C44 H44 0.9300
C45 C46 1.541(7)
C46 F7 1.323(6)
C46 F8 1.327(6)
C46 F9 1.339(6)
C47 F18A 1.21(3)
C47 F18 1.279(19)
C47 F17 1.302(19)
C47 F17A 1.36(3)
C47 F16A 1.38(3)
C47 F16 1.406(15)
C47 C48 1.543(6)
C48 C49 1.393(6)
C49 C50 1.387(6)
C49 H49 0.9300
C50 C51 1.534(6)
C51 F15A 1.257(11)
C51 F13 1.263(10)
C51 F13A 1.263(14)
C51 F15 1.338(10)
C51 F14 1.350(8)
C51 F14A 1.358(13)
F3 C41A 1.281(14)
F2A C41A 1.298(14)
F1A C41A 1.297(13)
O1W H1WA 0.8503
O1W H1WB 0.8511
O2W H2WA 0.8513
O2W H2WB 0.8488
O3W H3WA 0.8499
O3W H3WB 0.8499
O4W H4WA 0.8502
O4W H4WB 0.8500
